data_2214894
loop_
_publ_author_name
'Chun-Niu Zhang'
'Yun-Fa Zheng'

_publ_section_title 4-(2-Hydroxy-3-methylbenzylideneamino)-2,3-dimethyl-1-phenyl-1<i>H</i>-pyrazol-5(2<i>H</i>)-one
_journal_coeditor_code WN2162
_journal_issue 8
_journal_name_full 'Acta Crystallographica Section E'
_journal_page_first o3421
_journal_page_last o3421
_journal_paper_doi 10.1107/S1600536807032060
_journal_volume 63
_journal_year 2007
_chemical_formula_iupac 'C19 H19 N3 O2'
_chemical_formula_moiety 'C19 H19 N3 O2'
_chemical_formula_sum 'C19 H19 N3 O2'
_chemical_formula_weight 321.37
_chemical_name_systematic
;
4-(2-Hydroxy-3-methylbenzylideneamino)-2,3-dimethyl-1-phenyl-1H-pyrazol-
5(2H)-one
;
_space_group_IT_number 14
_symmetry_cell_setting monoclinic
_symmetry_space_group_name_Hall '-P 2yn'
_symmetry_space_group_name_H-M 'P 1 21/n 1'
_atom_sites_solution_hydrogens geom
_atom_sites_solution_primary direct
_atom_sites_solution_secondary difmap
_audit_creation_method SHELXL97
_cell_angle_alpha 90.00
_cell_angle_beta 92.006(4)
_cell_angle_gamma 90.00
_cell_formula_units_Z 4
_cell_length_a 7.5655(19)
_cell_length_b 7.5713(19)
_cell_length_c 29.146(7)
_cell_measurement_reflns_used 2820
_cell_measurement_temperature 298(2)
_cell_measurement_theta_max 25.10
_cell_measurement_theta_min 2.76
_cell_volume 1668.5(7)
_computing_cell_refinement 'SAINT (Bruker, 1999)'
_computing_data_collection 'SMART (Bruker, 1998)'
_computing_data_reduction SAINT
_computing_molecular_graphics 'SHELXTL (Bruker, 1998)'
_computing_publication_material SHELXTL
_computing_structure_refinement 'SHELXL97 (Sheldrick, 1997)'
_computing_structure_solution 'SHELXS97 (Sheldrick, 1997)'
_diffrn_ambient_temperature 298(2)
_diffrn_measured_fraction_theta_full 0.955
_diffrn_measured_fraction_theta_max 0.955
_diffrn_measurement_device_type 'Bruker APEX area-detector'
_diffrn_measurement_method '\f and \w'
_diffrn_radiation_monochromator graphite
_diffrn_radiation_source 'fine-focus sealed tube'
_diffrn_radiation_type MoK\a
_diffrn_radiation_wavelength 0.71073
_diffrn_reflns_av_R_equivalents 0.0386
_diffrn_reflns_av_sigmaI/netI 0.0578
_diffrn_reflns_limit_h_max 9
_diffrn_reflns_limit_h_min -9
_diffrn_reflns_limit_k_max 8
_diffrn_reflns_limit_k_min -9
_diffrn_reflns_limit_l_max 34
_diffrn_reflns_limit_l_min -32
_diffrn_reflns_number 9793
_diffrn_reflns_theta_full 25.10
_diffrn_reflns_theta_max 25.10
_diffrn_reflns_theta_min 2.76
_diffrn_standards_interval_count 0
_diffrn_standards_interval_time 0
_diffrn_standards_number 0
_exptl_absorpt_coefficient_mu 0.085
_exptl_absorpt_correction_T_max 0.9857
_exptl_absorpt_correction_T_min 0.9717
_exptl_absorpt_correction_type multi-scan
_exptl_absorpt_process_details '(SADABS; Sheldrick, 1996)'
_exptl_crystal_colour colourless
_exptl_crystal_density_diffrn 1.279
_exptl_crystal_density_method 'not measured'
_exptl_crystal_description block
_exptl_crystal_F_000 680
_exptl_crystal_size_max 0.34
_exptl_crystal_size_mid 0.28
_exptl_crystal_size_min 0.17
_refine_diff_density_max 0.138
_refine_diff_density_min -0.119
_refine_ls_extinction_coef 0.0221(6)
_refine_ls_extinction_expression Fc^*^=kFc[1+0.001xFc^2^\l^3^/sin(2\q)]^-1/4^
_refine_ls_extinction_method 'SHELXL97 (Sheldrick, 1997)'
_refine_ls_goodness_of_fit_ref 0.876
_refine_ls_hydrogen_treatment constr
_refine_ls_matrix_type full
_refine_ls_number_parameters 219
_refine_ls_number_reflns 2820
_refine_ls_number_restraints 0
_refine_ls_restrained_S_all 0.876
_refine_ls_R_factor_all 0.0646
_refine_ls_R_factor_gt 0.0329
_refine_ls_shift/su_max 0.001
_refine_ls_shift/su_mean 0.000
_refine_ls_structure_factor_coef Fsqd
_refine_ls_weighting_details 'calc w = 1/[\s^2^(Fo^2^)+(0.0105P)^2^+0.28P] where P=(Fo^2^+2Fc^2^)/3'
_refine_ls_weighting_scheme calc
_refine_ls_wR_factor_gt 0.0599
_refine_ls_wR_factor_ref 0.0631
_reflns_number_gt 1464
_reflns_number_total 2820
_reflns_threshold_expression I>2\s(I)
_cod_data_source_file wn2162.cif
_cod_data_source_block I
_cod_original_sg_symbol_H-M 'P 21/n'
_cod_database_code 2214894
_cod_database_fobs_code 2214894

loop_
_symmetry_equiv_pos_as_xyz
'x, y, z'
'-x+1/2, y+1/2, -z+1/2'
'-x, -y, -z'
'x-1/2, -y-1/2, z-1/2'

loop_
_atom_site_type_symbol
_atom_site_label
_atom_site_fract_x
_atom_site_fract_y
_atom_site_fract_z
_atom_site_U_iso_or_equiv
_atom_site_adp_type
_atom_site_calc_flag
_atom_site_refinement_flags
_atom_site_occupancy
O O1 1.08050(14) 0.08844(16) 0.90981(4) 0.0604(4) Uani d . 1
N N1 0.84312(18) 0.21964(18) 0.98889(5) 0.0519(4) Uani d . 1
O O2 0.74420(14) 0.3600(2) 1.06511(4) 0.0747(4) Uani d . 1
H H2 0.7338 0.3083 1.0404 0.112 Uiso calc R 1
N N3 0.80598(16) 0.04599(19) 0.87312(5) 0.0514(4) Uani d . 1
C C7 0.9180(2) 0.0935(2) 0.91056(6) 0.0487(5) Uani d . 1
N N2 0.62994(16) 0.0906(2) 0.88302(5) 0.0561(4) Uani d . 1
C C9 0.6328(2) 0.1404(2) 0.92814(6) 0.0535(5) Uani d . 1
C C8 0.8009(2) 0.1501(2) 0.94558(6) 0.0478(5) Uani d . 1
C C17 0.9636(3) 0.4604(2) 1.11831(7) 0.0597(5) Uani d . 1
C C13 1.0482(2) 0.3261(2) 1.04663(6) 0.0487(5) Uani d . 1
C C12 1.0043(2) 0.2453(2) 1.00277(6) 0.0528(5) Uani d . 1
H H14 1.0952 0.2108 0.9841 0.063 Uiso calc R 1
C C1 0.7648(2) 0.1442(2) 0.79366(7) 0.0610(5) Uani d . 1
H H1 0.6630 0.2052 0.8011 0.073 Uiso calc R 1
C C19 0.9186(2) 0.3813(2) 1.07651(6) 0.0534(5) Uani d . 1
C C14 1.2249(2) 0.3531(2) 1.05965(7) 0.0616(5) Uani d . 1
H H16 1.3127 0.3181 1.0400 0.074 Uiso calc R 1
C C6 0.8584(2) 0.0497(2) 0.82697(6) 0.0504(5) Uani d . 1
C C15 1.2716(3) 0.4302(3) 1.10085(7) 0.0688(6) Uani d . 1
H H17 1.3901 0.4477 1.1092 0.083 Uiso calc R 1
C C5 1.0092(2) -0.0415(2) 0.81610(7) 0.0627(6) Uani d . 1
H H5 1.0710 -0.1072 0.8383 0.075 Uiso calc R 1
C C16 1.1401(3) 0.4819(2) 1.12984(7) 0.0675(6) Uani d . 1
H H18 1.1720 0.5326 1.1580 0.081 Uiso calc R 1
C C2 0.8231(3) 0.1476(3) 0.74941(7) 0.0770(6) Uani d . 1
H H2A 0.7597 0.2103 0.7269 0.092 Uiso calc R 1
C C10 0.4910(2) -0.0260(3) 0.86365(6) 0.0729(6) Uani d . 1
H H10A 0.4995 -0.1397 0.8782 0.109 Uiso calc R 1
H H10B 0.5057 -0.0390 0.8312 0.109 Uiso calc R 1
H H10C 0.3771 0.0245 0.8689 0.109 Uiso calc R 1
C C11 0.4661(2) 0.1818(3) 0.95186(6) 0.0783(7) Uani d . 1
H H11A 0.3910 0.0796 0.9514 0.117 Uiso calc R 1
H H11B 0.4062 0.2777 0.9364 0.117 Uiso calc R 1
H H11C 0.4939 0.2148 0.9831 0.117 Uiso calc R 1
C C4 1.0673(3) -0.0339(3) 0.77143(8) 0.0809(7) Uani d . 1
H H4 1.1704 -0.0924 0.7639 0.097 Uiso calc R 1
C C3 0.9731(3) 0.0598(3) 0.73841(7) 0.0856(7) Uani d . 1
H H3 1.0118 0.0632 0.7085 0.103 Uiso calc R 1
C C18 0.8224(3) 0.5192(3) 1.14998(7) 0.0898(7) Uani d . 1
H H18A 0.8763 0.5584 1.1785 0.135 Uiso calc R 1
H H18B 0.7443 0.4222 1.1556 0.135 Uiso calc R 1
H H18C 0.7563 0.6146 1.1360 0.135 Uiso calc R 1

loop_
_atom_site_aniso_label
_atom_site_aniso_U_11
_atom_site_aniso_U_22
_atom_site_aniso_U_33
_atom_site_aniso_U_12
_atom_site_aniso_U_13
_atom_site_aniso_U_23
O1 0.0383(7) 0.0868(10) 0.0559(9) 0.0026(7) -0.0011(6) -0.0061(7)
N1 0.0470(9) 0.0637(11) 0.0449(11) 0.0013(8) -0.0014(8) 0.0021(8)
O2 0.0535(8) 0.1054(12) 0.0656(11) -0.0024(8) 0.0083(7) -0.0188(9)
N3 0.0375(8) 0.0723(11) 0.0443(11) 0.0028(8) -0.0002(7) -0.0027(8)
C7 0.0435(11) 0.0596(13) 0.0427(12) 0.0000(9) -0.0037(9) 0.0042(9)
N2 0.0362(8) 0.0804(12) 0.0515(11) -0.0010(8) -0.0025(7) -0.0059(9)
C9 0.0435(11) 0.0712(14) 0.0458(13) 0.0027(10) 0.0041(9) -0.0014(10)
C8 0.0415(11) 0.0601(13) 0.0417(13) 0.0004(9) 0.0002(9) 0.0020(10)
C17 0.0706(14) 0.0623(14) 0.0465(14) -0.0018(11) 0.0083(11) -0.0014(11)
C13 0.0492(11) 0.0546(12) 0.0421(13) 0.0008(9) -0.0003(10) 0.0003(9)
C12 0.0488(11) 0.0602(13) 0.0496(13) 0.0036(9) 0.0046(9) 0.0009(10)
C1 0.0650(13) 0.0713(14) 0.0461(14) 0.0038(11) -0.0034(11) -0.0037(11)
C19 0.0524(12) 0.0605(13) 0.0474(13) -0.0026(10) 0.0021(10) 0.0013(10)
C14 0.0537(12) 0.0725(14) 0.0583(15) 0.0012(11) -0.0034(10) -0.0061(11)
C6 0.0483(11) 0.0612(13) 0.0417(13) -0.0036(10) 0.0009(9) -0.0042(10)
C15 0.0636(13) 0.0725(15) 0.0694(16) -0.0046(12) -0.0116(12) -0.0056(12)
C5 0.0533(12) 0.0781(15) 0.0567(15) 0.0030(11) 0.0015(10) -0.0079(12)
C16 0.0856(15) 0.0650(14) 0.0512(14) -0.0054(12) -0.0083(12) -0.0066(11)
C2 0.0888(16) 0.0906(17) 0.0511(17) -0.0013(14) -0.0041(13) 0.0049(12)
C10 0.0476(11) 0.0952(16) 0.0749(15) -0.0097(11) -0.0093(10) -0.0093(12)
C11 0.0466(12) 0.1223(19) 0.0664(15) 0.0070(12) 0.0074(10) -0.0118(13)
C4 0.0611(14) 0.115(2) 0.0670(17) 0.0036(13) 0.0129(13) -0.0166(15)
C3 0.0867(17) 0.121(2) 0.0496(16) -0.0080(16) 0.0126(13) -0.0039(14)
C18 0.0988(17) 0.1070(19) 0.0649(16) -0.0019(14) 0.0202(13) -0.0184(13)

loop_
_atom_type_symbol
_atom_type_description
_atom_type_scat_dispersion_real
_atom_type_scat_dispersion_imag
_atom_type_scat_source
C C 0.0033 0.0016 'International Tables Vol C Tables 4.2.6.8 and 6.1.1.4'
H H 0.0000 0.0000 'International Tables Vol C Tables 4.2.6.8 and 6.1.1.4'
N N 0.0061 0.0033 'International Tables Vol C Tables 4.2.6.8 and 6.1.1.4'
O O 0.0106 0.0060 'International Tables Vol C Tables 4.2.6.8 and 6.1.1.4'

loop_
_geom_angle_atom_site_label_1
_geom_angle_atom_site_label_2
_geom_angle_atom_site_label_3
_geom_angle
C12 N1 C8 121.75(15)
C19 O2 H2 109.5
C7 N3 N2 109.11(13)
C7 N3 C6 123.46(14)
N2 N3 C6 119.10(14)
O1 C7 N3 123.64(16)
O1 C7 C8 131.41(16)
N3 C7 C8 104.92(14)
C9 N2 N3 106.19(13)
C9 N2 C10 121.46(15)
N3 N2 C10 116.36(14)
C8 C9 N2 111.03(15)
C8 C9 C11 127.75(18)
N2 C9 C11 121.19(15)
C9 C8 N1 122.83(16)
C9 C8 C7 108.10(16)
N1 C8 C7 128.84(15)
C16 C17 C19 118.14(18)
C16 C17 C18 121.31(19)
C19 C17 C18 120.55(18)
C14 C13 C19 118.29(17)
C14 C13 C12 119.47(16)
C19 C13 C12 122.23(16)
N1 C12 C13 121.88(16)
N1 C12 H14 119.1
C13 C12 H14 119.1
C2 C1 C6 119.64(18)
C2 C1 H1 120.2
C6 C1 H1 120.2
O2 C19 C17 118.16(16)
O2 C19 C13 120.54(16)
C17 C19 C13 121.30(17)
C15 C14 C13 121.16(18)
C15 C14 H16 119.4
C13 C14 H16 119.4
C5 C6 C1 120.36(18)
C5 C6 N3 117.99(17)
C1 C6 N3 121.64(17)
C14 C15 C16 119.08(18)
C14 C15 H17 120.5
C16 C15 H17 120.5
C6 C5 C4 119.04(19)
C6 C5 H5 120.5
C4 C5 H5 120.5
C17 C16 C15 122.01(18)
C17 C16 H18 119.0
C15 C16 H18 119.0
C3 C2 C1 120.5(2)
C3 C2 H2A 119.7
C1 C2 H2A 119.7
N2 C10 H10A 109.5
N2 C10 H10B 109.5
H10A C10 H10B 109.5
N2 C10 H10C 109.5
H10A C10 H10C 109.5
H10B C10 H10C 109.5
C9 C11 H11A 109.5
C9 C11 H11B 109.5
H11A C11 H11B 109.5
C9 C11 H11C 109.5
H11A C11 H11C 109.5
H11B C11 H11C 109.5
C3 C4 C5 120.26(19)
C3 C4 H4 119.9
C5 C4 H4 119.9
C2 C3 C4 120.2(2)
C2 C3 H3 119.9
C4 C3 H3 119.9
C17 C18 H18A 109.5
C17 C18 H18B 109.5
H18A C18 H18B 109.5
C17 C18 H18C 109.5
H18A C18 H18C 109.5
H18B C18 H18C 109.5

loop_
_geom_bond_atom_site_label_1
_geom_bond_atom_site_label_2
_geom_bond_distance
O1 C7 1.2308(17)
N1 C12 1.2858(19)
N1 C8 1.3942(19)
O2 C19 1.3588(18)
O2 H2 0.8200
N3 C7 1.4050(19)
N3 N2 1.4136(16)
N3 C6 1.416(2)
C7 C8 1.440(2)
N2 C9 1.368(2)
N2 C10 1.470(2)
C9 C8 1.355(2)
C9 C11 1.493(2)
C17 C16 1.375(2)
C17 C19 1.389(2)
C17 C18 1.504(2)
C13 C14 1.392(2)
C13 C19 1.398(2)
C13 C12 1.445(2)
C12 H14 0.9300
C1 C2 1.378(2)
C1 C6 1.381(2)
C1 H1 0.9300
C14 C15 1.371(2)
C14 H16 0.9300
C6 C5 1.380(2)
C15 C16 1.384(2)
C15 H17 0.9300
C5 C4 1.390(2)
C5 H5 0.9300
C16 H18 0.9300
C2 C3 1.363(3)
C2 H2A 0.9300
C10 H10A 0.9600
C10 H10B 0.9600
C10 H10C 0.9600
C11 H11A 0.9600
C11 H11B 0.9600
C11 H11C 0.9600
C4 C3 1.374(3)
C4 H4 0.9300
C3 H3 0.9300
C18 H18A 0.9600
C18 H18B 0.9600
C18 H18C 0.9600

loop_
_geom_hbond_atom_site_label_D
_geom_hbond_atom_site_label_H
_geom_hbond_atom_site_label_A
_geom_hbond_distance_DH
_geom_hbond_distance_HA
_geom_hbond_distance_DA
_geom_hbond_angle_DHA
O2 H2 N1 0.82 1.87 2.596(2) 147.9

loop_
_cod_related_entry_id
_cod_related_entry_database
_cod_related_entry_code
1 ChemSpider 30655304
